data_4302818
loop_
_publ_author_name
'Anjian Lan'
'Kunhao Li'
'Haohan Wu'
'Lingzhu Kong'
'Nour Nijem'
'David H. Olson'
'Thomas J. Emge'
'Yves J. Chabal'
'David C. Langreth'
'Maochun Hong'
'Jing Li'

_publ_section_title
;
RPM3: A Multifunctional Microporous MOF with Recyclable Framework and
High H2 Binding Energy
;
_journal_name_full 'Inorganic Chemistry'
_journal_page_first 7165
_journal_page_last 7173
_journal_paper_doi 10.1021/ic9002115
_journal_volume 48
_journal_year 2009
_chemical_formula_sum 'C46 H40 N4 O10 Zn2'
_chemical_formula_weight 939.56
_chemical_name_systematic
; 
 ? 
;
_space_group_IT_number 15
_symmetry_cell_setting monoclinic
_symmetry_space_group_name_Hall '-C 2yc'
_symmetry_space_group_name_H-M 'C 1 2/c 1'
_atom_sites_solution_hydrogens geom
_atom_sites_solution_primary direct
_atom_sites_solution_secondary difmap
_audit_creation_method SHELXL-97
_cell_angle_alpha 90.00
_cell_angle_beta 105.916(1)
_cell_angle_gamma 90.00
_cell_formula_units_Z 4
_cell_length_a 26.1377(16)
_cell_length_b 6.7464(4)
_cell_length_c 25.0235(15)
_cell_measurement_reflns_used 7108
_cell_measurement_temperature 293(2)
_cell_measurement_theta_max 28.30
_cell_measurement_theta_min 3.13
_cell_volume 4243.4(4)
_computing_cell_refinement 'Bruker SMART'
_computing_data_collection 'Bruker SMART'
_computing_data_reduction 'Bruker SAINT'
_computing_molecular_graphics 'Bruker SHELXTL'
_computing_publication_material 'Bruker SHELXTL'
_computing_structure_refinement 'SHELXL-97 (Sheldrick, 1997)'
_computing_structure_solution 'SHELXS-97 (Sheldrick, 1990)'
_diffrn_ambient_temperature 293(2)
_diffrn_measured_fraction_theta_full 1.000
_diffrn_measured_fraction_theta_max 1.000
_diffrn_measurement_device_type 'CCD area detector'
_diffrn_measurement_method 'phi and omega scans'
_diffrn_radiation_monochromator graphite
_diffrn_radiation_source 'fine-focus sealed tube'
_diffrn_radiation_type MoK\a
_diffrn_radiation_wavelength 0.71073
_diffrn_reflns_av_R_equivalents 0.0474
_diffrn_reflns_av_sigmaI/netI 0.0393
_diffrn_reflns_limit_h_max 32
_diffrn_reflns_limit_h_min -32
_diffrn_reflns_limit_k_max 8
_diffrn_reflns_limit_k_min -8
_diffrn_reflns_limit_l_max 31
_diffrn_reflns_limit_l_min -31
_diffrn_reflns_number 18781
_diffrn_reflns_theta_full 26.37
_diffrn_reflns_theta_max 26.37
_diffrn_reflns_theta_min 2.00
_exptl_absorpt_coefficient_mu 1.195
_exptl_absorpt_correction_T_max 0.9999
_exptl_absorpt_correction_T_min 0.8804
_exptl_absorpt_correction_type multi-scan
_exptl_absorpt_process_details 'Bruker SAINT (SADABS)'
_exptl_crystal_colour colorless
_exptl_crystal_density_diffrn 1.471
_exptl_crystal_density_method 'not measured'
_exptl_crystal_description plate
_exptl_crystal_F_000 1936
_exptl_crystal_size_max 0.21
_exptl_crystal_size_mid 0.05
_exptl_crystal_size_min 0.01
_refine_diff_density_max 0.427
_refine_diff_density_min -0.272
_refine_diff_density_rms 0.067
_refine_ls_extinction_method none
_refine_ls_goodness_of_fit_ref 1.007
_refine_ls_hydrogen_treatment mixed
_refine_ls_matrix_type full
_refine_ls_number_parameters 282
_refine_ls_number_reflns 4349
_refine_ls_number_restraints 0
_refine_ls_restrained_S_all 1.007
_refine_ls_R_factor_all 0.0616
_refine_ls_R_factor_gt 0.0447
_refine_ls_shift/su_max 0.002
_refine_ls_shift/su_mean 0.000
_refine_ls_structure_factor_coef Fsqd
_refine_ls_weighting_details 'calc w=1/[\s^2^(Fo^2^)+(0.0500P)^2^+6.0000P] where P=(Fo^2^+2Fc^2^)/3'
_refine_ls_weighting_scheme calc
_refine_ls_wR_factor_gt 0.0969
_refine_ls_wR_factor_ref 0.1047
_reflns_number_gt 3465
_reflns_number_total 4349
_reflns_threshold_expression >2sigma(I)
_cod_data_source_file ic9002115_si_001.cif
_cod_data_source_block RPM3-Zn
_cod_depositor_comments
;
The following automatic conversions were performed:
'_symmetry_cell_setting' value 'Monoclinic' changed to 'monoclinic'
according to '/home/saulius/struct/CIF-dictionaries/cif_core.dic'
dictionary named 'cif_core.dic' version 2.4.1 from 2010-06-29.

Automatic conversion script
Id: cif_fix_enum 1527 2010-12-29 10:47:43Z saulius 
;
_cod_database_code 4302818

loop_
_symmetry_equiv_pos_as_xyz
'x, y, z'
'x, -y, z+1/2'
'x+1/2, y+1/2, z'
'x+1/2, -y+1/2, z+1/2'
'-x, -y, -z'
'-x, y, -z-1/2'
'-x+1/2, -y+1/2, -z'
'-x+1/2, y+1/2, -z-1/2'

loop_
_atom_site_label
_atom_site_type_symbol
_atom_site_fract_x
_atom_site_fract_y
_atom_site_fract_z
_atom_site_U_iso_or_equiv
_atom_site_adp_type
_atom_site_occupancy
_atom_site_symmetry_multiplicity
_atom_site_calc_flag
_atom_site_refinement_flags
_atom_site_disorder_assembly
_atom_site_disorder_group
Zn1 Zn 0.934966(13) -0.11445(5) 0.965756(13) 0.03023(12) Uani 1 1 d . . .
O1 O 0.91944(10) 0.0527(3) 0.90059(9) 0.0486(6) Uani 1 1 d . . .
O2 O 0.91544(11) -0.2323(3) 0.85589(10) 0.0576(7) Uani 1 1 d . . .
O3 O 0.99658(8) 0.7518(3) 0.52194(8) 0.0365(5) Uani 1 1 d . . .
O4 O 0.92966(9) 0.9461(3) 0.52834(9) 0.0411(5) Uani 1 1 d . . .
C1 C 0.91441(12) 0.0659(4) 0.80520(12) 0.0359(7) Uani 1 1 d . . .
C2 C 0.90256(14) 0.2649(5) 0.80158(13) 0.0452(8) Uani 1 1 d . . .
H2 H 0.8932 0.3272 0.8307 0.054 Uiso 1 1 calc R . .
C3 C 0.90442(15) 0.3733(5) 0.75554(13) 0.0469(8) Uani 1 1 d . . .
H3 H 0.8957 0.5072 0.7538 0.056 Uiso 1 1 calc R . .
C4 C 0.91904(12) 0.2870(5) 0.71170(12) 0.0363(7) Uani 1 1 d . . .
C5 C 0.93051(14) 0.0848(5) 0.71530(13) 0.0419(8) Uani 1 1 d . . .
H5 H 0.9402 0.0222 0.6864 0.050 Uiso 1 1 calc R . .
C6 C 0.92776(14) -0.0236(5) 0.76112(13) 0.0426(8) Uani 1 1 d . . .
H6 H 0.9350 -0.1588 0.7624 0.051 Uiso 1 1 calc R . .
C7 C 0.91623(13) -0.0504(5) 0.85690(13) 0.0401(7) Uani 1 1 d . . .
C8 C 0.92515(13) 0.4083(4) 0.66408(12) 0.0365(7) Uani 1 1 d . . .
C9 C 0.89514(13) 0.5787(5) 0.64731(13) 0.0415(8) Uani 1 1 d . . .
H9 H 0.8682 0.6112 0.6635 0.050 Uiso 1 1 calc R . .
C10 C 0.90502(12) 0.7004(5) 0.60676(12) 0.0369(7) Uani 1 1 d . . .
H10 H 0.8847 0.8141 0.5960 0.044 Uiso 1 1 calc R . .
C11 C 0.94488(11) 0.6549(4) 0.58189(11) 0.0301(6) Uani 1 1 d . . .
C12 C 0.97319(13) 0.4804(5) 0.59672(14) 0.0406(8) Uani 1 1 d . . .
H12 H 0.9993 0.4456 0.5796 0.049 Uiso 1 1 calc R . .
C13 C 0.96303(13) 0.3586(5) 0.63651(14) 0.0441(8) Uani 1 1 d . . .
H13 H 0.9818 0.2405 0.6453 0.053 Uiso 1 1 calc R . .
C14 C 0.95826(11) 0.7931(4) 0.54157(11) 0.0308(6) Uani 1 1 d . . .
N1 N 0.88107(9) -0.3210(3) 0.97240(10) 0.0304(5) Uani 1 1 d . . .
C15 C 0.84896(13) -0.2905(5) 1.00519(14) 0.0398(7) Uani 1 1 d . . .
H15 H 0.8525 -0.1733 1.0254 0.048 Uiso 1 1 calc R . .
C16 C 0.81119(13) -0.4243(5) 1.01018(14) 0.0431(8) Uani 1 1 d . . .
H16 H 0.7897 -0.3973 1.0334 0.052 Uiso 1 1 calc R . .
C17 C 0.80502(12) -0.6002(5) 0.98052(13) 0.0384(7) Uani 1 1 d . . .
C18 C 0.83928(12) -0.6326(5) 0.94746(13) 0.0395(7) Uani 1 1 d . . .
H18 H 0.8371 -0.7497 0.9274 0.047 Uiso 1 1 calc R . .
C19 C 0.87601(13) -0.4922(4) 0.94460(13) 0.0372(7) Uani 1 1 d . . .
H19 H 0.8985 -0.5168 0.9223 0.045 Uiso 1 1 calc R . .
C20 C 0.76581(13) -0.7528(5) 0.98360(15) 0.0448(8) Uani 1 1 d . . .
H20 H 0.7631 -0.8624 0.9605 0.054 Uiso 1 1 calc R . .
O5 O 0.7533(2) 0.9276(9) 0.8811(2) 0.162(2) Uani 1 1 d . . .
C21 C 0.7733(3) 0.8291(13) 0.8540(3) 0.123(2) Uani 1 1 d . . .
H21 H 0.8048 0.8761 0.8481 0.148 Uiso 1 1 calc R . .
N2 N 0.75515(19) 0.6556(8) 0.8306(2) 0.1001(15) Uani 1 1 d . . .
C22 C 0.7114(3) 0.5672(16) 0.8403(4) 0.204(5) Uani 1 1 d . . .
H22A H 0.7205 0.4360 0.8546 0.306 Uiso 1 1 calc R . .
H22B H 0.6834 0.5596 0.8062 0.306 Uiso 1 1 calc R . .
H22C H 0.6995 0.6439 0.8669 0.306 Uiso 1 1 calc R . .
C23 C 0.7837(4) 0.5625(14) 0.7969(3) 0.190(4) Uani 1 1 d . . .
H23A H 0.7627 0.5652 0.7588 0.285 Uiso 1 1 calc R . .
H23B H 0.7911 0.4276 0.8086 0.285 Uiso 1 1 calc R . .
H23C H 0.8165 0.6318 0.8004 0.285 Uiso 1 1 calc R . .

loop_
_atom_site_aniso_label
_atom_site_aniso_U_11
_atom_site_aniso_U_22
_atom_site_aniso_U_33
_atom_site_aniso_U_23
_atom_site_aniso_U_13
_atom_site_aniso_U_12
Zn1 0.0371(2) 0.02814(18) 0.02954(19) -0.00228(15) 0.01598(14) -0.00760(15)
O1 0.0704(17) 0.0452(13) 0.0338(12) 0.0066(10) 0.0205(12) -0.0014(12)
O2 0.092(2) 0.0374(14) 0.0511(15) 0.0117(11) 0.0319(14) 0.0002(13)
O3 0.0417(12) 0.0351(11) 0.0398(12) 0.0010(9) 0.0229(10) -0.0011(9)
O4 0.0567(14) 0.0346(11) 0.0404(12) 0.0115(10) 0.0277(11) 0.0119(10)
C1 0.0418(18) 0.0347(16) 0.0311(16) 0.0034(13) 0.0100(13) -0.0087(13)
C2 0.067(2) 0.0414(18) 0.0323(17) 0.0017(14) 0.0228(16) 0.0012(16)
C3 0.072(2) 0.0316(17) 0.0410(18) 0.0063(15) 0.0219(17) 0.0026(16)
C4 0.0429(18) 0.0363(17) 0.0311(16) 0.0052(13) 0.0126(14) -0.0025(14)
C5 0.059(2) 0.0367(17) 0.0342(17) 0.0021(14) 0.0207(15) -0.0022(15)
C6 0.059(2) 0.0302(16) 0.0417(19) 0.0039(14) 0.0194(16) -0.0035(15)
C7 0.0427(19) 0.0437(18) 0.0361(18) 0.0096(15) 0.0147(15) -0.0010(14)
C8 0.0453(18) 0.0348(16) 0.0304(15) 0.0047(13) 0.0122(13) -0.0031(14)
C9 0.0472(19) 0.0441(19) 0.0401(18) 0.0079(15) 0.0236(15) 0.0085(15)
C10 0.0442(18) 0.0372(16) 0.0329(16) 0.0072(13) 0.0168(14) 0.0110(14)
C11 0.0347(16) 0.0313(15) 0.0254(14) 0.0024(12) 0.0101(12) 0.0002(12)
C12 0.0394(18) 0.0427(18) 0.0461(19) 0.0114(15) 0.0228(15) 0.0069(14)
C13 0.050(2) 0.0367(18) 0.0481(19) 0.0133(15) 0.0174(16) 0.0132(15)
C14 0.0357(16) 0.0320(15) 0.0259(15) -0.0005(12) 0.0101(13) -0.0012(13)
N1 0.0349(13) 0.0287(12) 0.0305(13) 0.0002(10) 0.0138(11) -0.0090(10)
C15 0.0465(19) 0.0320(16) 0.0482(19) -0.0065(14) 0.0251(16) -0.0084(14)
C16 0.0422(18) 0.0413(18) 0.055(2) -0.0066(15) 0.0290(16) -0.0103(14)
C17 0.0364(17) 0.0376(17) 0.0429(18) 0.0009(15) 0.0136(14) -0.0099(14)
C18 0.0452(18) 0.0353(16) 0.0420(18) -0.0080(14) 0.0190(15) -0.0108(14)
C19 0.0433(18) 0.0382(17) 0.0361(16) -0.0041(14) 0.0209(14) -0.0062(14)
C20 0.046(2) 0.0384(17) 0.055(2) -0.0054(16) 0.0208(16) -0.0135(15)
O5 0.163(5) 0.189(5) 0.150(4) -0.082(4) 0.070(4) 0.010(4)
C21 0.094(5) 0.171(7) 0.099(5) -0.020(5) 0.017(4) 0.012(5)
N2 0.080(3) 0.112(4) 0.092(3) -0.029(3) -0.005(3) 0.023(3)
C22 0.084(5) 0.257(12) 0.240(11) 0.054(9) -0.009(6) -0.021(6)
C23 0.175(8) 0.239(10) 0.152(8) -0.073(7) 0.037(6) 0.063(8)

loop_
_atom_type_symbol
_atom_type_description
_atom_type_scat_dispersion_real
_atom_type_scat_dispersion_imag
_atom_type_scat_source
C C 0.0033 0.0016 'International Tables Vol C Tables 4.2.6.8 and 6.1.1.4'
H H 0.0000 0.0000 'International Tables Vol C Tables 4.2.6.8 and 6.1.1.4'
N N 0.0061 0.0033 'International Tables Vol C Tables 4.2.6.8 and 6.1.1.4'
O O 0.0106 0.0060 'International Tables Vol C Tables 4.2.6.8 and 6.1.1.4'
Zn Zn 0.2839 1.4301 'International Tables Vol C Tables 4.2.6.8 and 6.1.1.4'

loop_
_geom_angle_atom_site_label_1
_geom_angle_atom_site_label_2
_geom_angle_atom_site_label_3
_geom_angle
_geom_angle_site_symmetry_1
_geom_angle_site_symmetry_3
_geom_angle_publ_flag
O1 Zn1 O3 111.99(9) . 6_747 ?
O1 Zn1 O4 106.87(10) . 2_565 ?
O3 Zn1 O4 113.73(9) 6_747 2_565 ?
O1 Zn1 N1 118.83(10) . . ?
O3 Zn1 N1 107.33(9) 6_747 . ?
O4 Zn1 N1 97.45(9) 2_565 . ?
C7 O1 Zn1 110.7(2) . . ?
C14 O3 Zn1 128.88(19) . 6_767 ?
C14 O4 Zn1 120.90(18) . 2_564 ?
C2 C1 C6 118.4(3) . . ?
C2 C1 C7 121.3(3) . . ?
C6 C1 C7 120.2(3) . . ?
C1 C2 C3 121.0(3) . . ?
C2 C3 C4 121.3(3) . . ?
C3 C4 C5 117.5(3) . . ?
C3 C4 C8 121.0(3) . . ?
C5 C4 C8 121.4(3) . . ?
C6 C5 C4 120.9(3) . . ?
C5 C6 C1 120.9(3) . . ?
O2 C7 O1 123.9(3) . . ?
O2 C7 C1 120.5(3) . . ?
O1 C7 C1 115.5(3) . . ?
C9 C8 C13 117.9(3) . . ?
C9 C8 C4 121.4(3) . . ?
C13 C8 C4 120.7(3) . . ?
C10 C9 C8 120.6(3) . . ?
C9 C10 C11 120.8(3) . . ?
C12 C11 C10 118.7(3) . . ?
C12 C11 C14 120.5(3) . . ?
C10 C11 C14 120.8(3) . . ?
C13 C12 C11 120.5(3) . . ?
C12 C13 C8 121.3(3) . . ?
O3 C14 O4 123.6(3) . . ?
O3 C14 C11 119.1(3) . . ?
O4 C14 C11 117.3(2) . . ?
C19 N1 C15 117.5(2) . . ?
C19 N1 Zn1 121.68(19) . . ?
C15 N1 Zn1 120.8(2) . . ?
N1 C15 C16 122.9(3) . . ?
C15 C16 C17 119.8(3) . . ?
C16 C17 C18 116.9(3) . . ?
C16 C17 C20 123.5(3) . . ?
C18 C17 C20 119.5(3) . . ?
C19 C18 C17 119.9(3) . . ?
N1 C19 C18 122.9(3) . . ?
C20 C20 C17 125.4(4) 7_637 . ?
O5 C21 N2 126.2(8) . . ?
C21 N2 C22 121.1(7) . . ?
C21 N2 C23 117.9(7) . . ?
C22 N2 C23 121.0(7) . . ?

loop_
_geom_bond_atom_site_label_1
_geom_bond_atom_site_label_2
_geom_bond_distance
_geom_bond_site_symmetry_2
_geom_bond_publ_flag
Zn1 O1 1.932(2) . ?
Zn1 O3 1.952(2) 6_747 ?
Zn1 O4 1.970(2) 2_565 ?
Zn1 N1 2.020(2) . ?
O1 C7 1.279(4) . ?
O2 C7 1.228(4) . ?
O3 C14 1.262(3) . ?
O3 Zn1 1.952(2) 6_767 ?
O4 C14 1.264(3) . ?
O4 Zn1 1.970(2) 2_564 ?
C1 C2 1.375(4) . ?
C1 C6 1.384(4) . ?
C1 C7 1.502(4) . ?
C2 C3 1.376(4) . ?
C3 C4 1.385(4) . ?
C4 C5 1.394(4) . ?
C4 C8 1.490(4) . ?
C5 C6 1.378(4) . ?
C8 C9 1.390(4) . ?
C8 C13 1.394(4) . ?
C9 C10 1.383(4) . ?
C10 C11 1.387(4) . ?
C11 C12 1.386(4) . ?
C11 C14 1.484(4) . ?
C12 C13 1.372(4) . ?
N1 C19 1.336(4) . ?
N1 C15 1.341(4) . ?
C15 C16 1.369(4) . ?
C16 C17 1.385(4) . ?
C17 C18 1.393(4) . ?
C17 C20 1.469(4) . ?
C18 C19 1.364(4) . ?
C20 C20 1.315(6) 7_637 ?
O5 C21 1.169(7) . ?
C21 N2 1.337(8) . ?
N2 C22 1.370(9) . ?
N2 C23 1.416(8) . ?

loop_
_geom_torsion_atom_site_label_1
_geom_torsion_atom_site_label_2
_geom_torsion_atom_site_label_3
_geom_torsion_atom_site_label_4
_geom_torsion
_geom_torsion_site_symmetry_1
_geom_torsion_site_symmetry_2
_geom_torsion_site_symmetry_3
_geom_torsion_site_symmetry_4
_geom_torsion_publ_flag
O3 Zn1 O1 C7 62.0(2) 6_747 . . . ?
O4 Zn1 O1 C7 -172.8(2) 2_565 . . . ?
N1 Zn1 O1 C7 -64.0(2) . . . . ?
C6 C1 C2 C3 -0.6(5) . . . . ?
C7 C1 C2 C3 175.6(3) . . . . ?
C1 C2 C3 C4 -1.0(6) . . . . ?
C2 C3 C4 C5 1.6(5) . . . . ?
C2 C3 C4 C8 -175.1(3) . . . . ?
C3 C4 C5 C6 -0.5(5) . . . . ?
C8 C4 C5 C6 176.1(3) . . . . ?
C4 C5 C6 C1 -1.1(5) . . . . ?
C2 C1 C6 C5 1.7(5) . . . . ?
C7 C1 C6 C5 -174.6(3) . . . . ?
Zn1 O1 C7 O2 9.8(4) . . . . ?
Zn1 O1 C7 C1 -169.1(2) . . . . ?
C2 C1 C7 O2 164.3(3) . . . . ?
C6 C1 C7 O2 -19.5(5) . . . . ?
C2 C1 C7 O1 -16.7(5) . . . . ?
C6 C1 C7 O1 159.5(3) . . . . ?
C3 C4 C8 C9 -30.2(5) . . . . ?
C5 C4 C8 C9 153.3(3) . . . . ?
C3 C4 C8 C13 146.9(3) . . . . ?
C5 C4 C8 C13 -29.6(5) . . . . ?
C13 C8 C9 C10 -3.7(5) . . . . ?
C4 C8 C9 C10 173.5(3) . . . . ?
C8 C9 C10 C11 0.2(5) . . . . ?
C9 C10 C11 C12 2.8(5) . . . . ?
C9 C10 C11 C14 -175.3(3) . . . . ?
C10 C11 C12 C13 -2.1(5) . . . . ?
C14 C11 C12 C13 176.0(3) . . . . ?
C11 C12 C13 C8 -1.6(5) . . . . ?
C9 C8 C13 C12 4.5(5) . . . . ?
C4 C8 C13 C12 -172.8(3) . . . . ?
Zn1 O3 C14 O4 68.9(4) 6_767 . . . ?
Zn1 O3 C14 C11 -112.0(3) 6_767 . . . ?
Zn1 O4 C14 O3 10.3(4) 2_564 . . . ?
Zn1 O4 C14 C11 -168.85(19) 2_564 . . . ?
C12 C11 C14 O3 -1.6(4) . . . . ?
C10 C11 C14 O3 176.4(3) . . . . ?
C12 C11 C14 O4 177.5(3) . . . . ?
C10 C11 C14 O4 -4.5(4) . . . . ?
O1 Zn1 N1 C19 77.9(3) . . . . ?
O3 Zn1 N1 C19 -50.3(3) 6_747 . . . ?
O4 Zn1 N1 C19 -168.1(2) 2_565 . . . ?
O1 Zn1 N1 C15 -102.1(2) . . . . ?
O3 Zn1 N1 C15 129.6(2) 6_747 . . . ?
O4 Zn1 N1 C15 11.8(3) 2_565 . . . ?
C19 N1 C15 C16 -1.4(5) . . . . ?
Zn1 N1 C15 C16 178.7(3) . . . . ?
N1 C15 C16 C17 0.0(5) . . . . ?
C15 C16 C17 C18 1.3(5) . . . . ?
C15 C16 C17 C20 179.6(3) . . . . ?
C16 C17 C18 C19 -1.3(5) . . . . ?
C20 C17 C18 C19 -179.6(3) . . . . ?
C15 N1 C19 C18 1.4(5) . . . . ?
Zn1 N1 C19 C18 -178.7(2) . . . . ?
C17 C18 C19 N1 -0.1(5) . . . . ?
C16 C17 C20 C20 -3.8(7) . . . 7_637 ?
C18 C17 C20 C20 174.4(5) . . . 7_637 ?
O5 C21 N2 C22 -5.0(11) . . . . ?
O5 C21 N2 C23 177.0(8) . . . . ?
